data_7022596
loop_
_publ_author_name
'Prakash, Om'
'Sharma, Kamal Nayan'
'Joshi, Hemant'
'Gupta, Pancham Lal'
'Singh, Ajai K.'

_publ_section_title
;
 Half sandwich complexes of chalcogenated pyridine based bi-(N, S/Se) and
 terdentate (N, S/Se, N) ligands with (\h6-benzene)ruthenium(II):
 synthesis, structure and catalysis of transfer hydrogenation of ketones
 and oxidation of alcohols.
;
_journal_issue 24
_journal_name_full 'Dalton transactions (Cambridge, England : 2003)'
_journal_page_first 8736
_journal_page_last 8747
_journal_paper_doi 10.1039/c3dt00126a
_journal_volume 42
_journal_year 2013
_chemical_formula_moiety 'C18 H18 N2 Ru Se, 2(F6 P)'
_chemical_formula_sum 'C18 H18 F12 N2 P2 Ru Se'
_chemical_formula_weight 732.31
_chemical_name_systematic
;
?
;
_space_group_IT_number 14
_symmetry_cell_setting monoclinic
_symmetry_space_group_name_Hall '-P 2ybc'
_symmetry_space_group_name_H-M 'P 1 21/c 1'
_atom_sites_solution_hydrogens geom
_atom_sites_solution_primary direct
_atom_sites_solution_secondary difmap
_audit_creation_method SHELXL-97
_cell_angle_alpha 90.00
_cell_angle_beta 97.063(4)
_cell_angle_gamma 90.00
_cell_formula_units_Z 4
_cell_length_a 17.165(3)
_cell_length_b 9.1693(18)
_cell_length_c 15.329(3)
_cell_measurement_reflns_used 2982
_cell_measurement_temperature 298(2)
_cell_measurement_theta_max 25.0
_cell_measurement_theta_min 2.4
_cell_volume 2394.3(8)
_computing_structure_refinement 'SHELXL-97 (Sheldrick, 1997)'
_computing_structure_solution 'SHELXS-97 (Sheldrick, 1990)'
_diffrn_ambient_temperature 298(2)
_diffrn_measured_fraction_theta_full 0.999
_diffrn_measured_fraction_theta_max 0.999
_diffrn_radiation_monochromator graphite
_diffrn_radiation_source 'fine-focus sealed tube'
_diffrn_radiation_type MoK\a
_diffrn_radiation_wavelength 0.71073
_diffrn_reflns_av_R_equivalents 0.0626
_diffrn_reflns_av_sigmaI/netI 0.0621
_diffrn_reflns_limit_h_max 20
_diffrn_reflns_limit_h_min -20
_diffrn_reflns_limit_k_max 10
_diffrn_reflns_limit_k_min -10
_diffrn_reflns_limit_l_max 18
_diffrn_reflns_limit_l_min -18
_diffrn_reflns_number 16518
_diffrn_reflns_theta_full 25.00
_diffrn_reflns_theta_max 25.00
_diffrn_reflns_theta_min 2.39
_exptl_absorpt_coefficient_mu 2.413
_exptl_absorpt_correction_T_max 0.728
_exptl_absorpt_correction_T_min 0.595
_exptl_absorpt_correction_type multi-scan
_exptl_absorpt_process_details '(SADABS; Sheldrick, 1996)'
_exptl_crystal_colour orange
_exptl_crystal_density_diffrn 2.032
_exptl_crystal_density_meas 2.032
_exptl_crystal_density_method 'not measured'
_exptl_crystal_description Block
_exptl_crystal_F_000 1424
_exptl_crystal_size_max 0.24
_exptl_crystal_size_mid 0.18
_exptl_crystal_size_min 0.14
_refine_diff_density_max 0.944
_refine_diff_density_min -0.483
_refine_diff_density_rms 0.112
_refine_ls_extinction_method none
_refine_ls_goodness_of_fit_ref 0.985
_refine_ls_hydrogen_treatment constr
_refine_ls_matrix_type full
_refine_ls_number_parameters 325
_refine_ls_number_reflns 4202
_refine_ls_number_restraints 0
_refine_ls_restrained_S_all 0.985
_refine_ls_R_factor_all 0.0719
_refine_ls_R_factor_gt 0.0490
_refine_ls_shift/su_max 0.001
_refine_ls_shift/su_mean 0.000
_refine_ls_structure_factor_coef Fsqd
_refine_ls_weighting_details 'calc w=1/[\s^2^(Fo^2^)+(0.0665P)^2^+0.0000P] where P=(Fo^2^+2Fc^2^)/3'
_refine_ls_weighting_scheme calc
_refine_ls_wR_factor_gt 0.1134
_refine_ls_wR_factor_ref 0.1198
_reflns_number_gt 2982
_reflns_number_total 4202
_reflns_threshold_expression >2sigma(I)
_cod_data_source_file c3dt00126a.txt
_cod_data_source_block shelxl
_cod_original_sg_symbol_H-M 'P 21/c'
_cod_database_code 7022596

loop_
_symmetry_equiv_pos_as_xyz
'x, y, z'
'-x, y+1/2, -z+1/2'
'-x, -y, -z'
'x, -y-1/2, z-1/2'

loop_
_atom_site_label
_atom_site_type_symbol
_atom_site_fract_x
_atom_site_fract_y
_atom_site_fract_z
_atom_site_U_iso_or_equiv
_atom_site_adp_type
_atom_site_occupancy
_atom_site_symmetry_multiplicity
_atom_site_calc_flag
_atom_site_refinement_flags
Ru1 Ru 0.25087(2) 0.63592(5) 0.32182(3) 0.03482(17) Uani 1 1 d .
Se1 Se 0.30666(4) 0.42480(7) 0.40210(4) 0.0466(2) Uani 1 1 d .
N1 N 0.1718(3) 0.6360(5) 0.4178(3) 0.0410(12) Uani 1 1 d .
N2 N 0.3237(2) 0.7535(5) 0.4174(3) 0.0388(11) Uani 1 1 d .
C1 C 0.1129(4) 0.7325(8) 0.4118(4) 0.0599(19) Uani 1 1 d .
H1 H 0.1094 0.8017 0.3671 0.072 Uiso 1 1 calc R
C2 C 0.0574(4) 0.7334(10) 0.4694(6) 0.078(2) Uani 1 1 d .
H2 H 0.0173 0.8021 0.4631 0.094 Uiso 1 1 calc R
C3 C 0.0613(5) 0.6337(10) 0.5352(5) 0.078(2) Uani 1 1 d .
H3 H 0.0238 0.6323 0.5742 0.093 Uiso 1 1 calc R
C4 C 0.1225(4) 0.5340(8) 0.5428(4) 0.0598(19) Uani 1 1 d .
H4 H 0.1263 0.4637 0.5868 0.072 Uiso 1 1 calc R
C5 C 0.1778(3) 0.5398(7) 0.4845(4) 0.0444(15) Uani 1 1 d .
C6 C 0.2441(4) 0.4361(8) 0.4985(4) 0.063(2) Uani 1 1 d .
H6A H 0.2235 0.3399 0.5086 0.075 Uiso 1 1 calc R
H6B H 0.2778 0.4644 0.5513 0.075 Uiso 1 1 calc R
C7 C 0.3990(3) 0.5313(7) 0.4515(4) 0.0501(16) Uani 1 1 d .
H7A H 0.4199 0.4861 0.5066 0.060 Uiso 1 1 calc R
H7B H 0.4386 0.5240 0.4117 0.060 Uiso 1 1 calc R
C8 C 0.3835(3) 0.6890(7) 0.4676(4) 0.0406(14) Uani 1 1 d .
C9 C 0.4308(3) 0.7676(8) 0.5299(4) 0.0538(17) Uani 1 1 d .
H9 H 0.4713 0.7208 0.5650 0.065 Uiso 1 1 calc R
C10 C 0.4189(4) 0.9137(9) 0.5407(5) 0.065(2) Uani 1 1 d .
H10 H 0.4517 0.9676 0.5815 0.078 Uiso 1 1 calc R
C11 C 0.3575(4) 0.9783(8) 0.4896(4) 0.0642(19) Uani 1 1 d .
H11 H 0.3472 1.0772 0.4956 0.077 Uiso 1 1 calc R
C12 C 0.3117(4) 0.8958(7) 0.4300(4) 0.0565(18) Uani 1 1 d .
H12 H 0.2698 0.9407 0.3962 0.068 Uiso 1 1 calc R
C13 C 0.2333(4) 0.5069(8) 0.2012(4) 0.0567(18) Uani 1 1 d .
H13 H 0.2329 0.4003 0.2055 0.068 Uiso 1 1 d R
C14 C 0.1652(4) 0.5828(8) 0.2074(4) 0.0587(19) Uani 1 1 d .
H14 H 0.1169 0.5301 0.2153 0.070 Uiso 1 1 d R
C15 C 0.1681(4) 0.7363(8) 0.2158(4) 0.0566(18) Uani 1 1 d .
H15 H 0.1219 0.7883 0.2316 0.068 Uiso 1 1 d R
C16 C 0.2392(4) 0.8101(7) 0.2203(4) 0.0530(17) Uani 1 1 d .
H16 H 0.2419 0.9125 0.2386 0.064 Uiso 1 1 d R
C17 C 0.3091(4) 0.7317(8) 0.2161(4) 0.0574(18) Uani 1 1 d .
H17 H 0.3598 0.7808 0.2299 0.069 Uiso 1 1 d R
C18 C 0.3065(4) 0.5809(9) 0.2054(4) 0.0597(19) Uani 1 1 d .
H18 H 0.3554 0.5245 0.2114 0.072 Uiso 1 1 d R
P1 P 0.09532(10) 0.1710(2) 0.30492(15) 0.0608(5) Uani 1 1 d .
F1 F 0.0802(6) 0.0253(7) 0.2590(5) 0.216(4) Uani 1 1 d .
F2 F 0.1254(6) 0.2214(8) 0.2196(5) 0.206(4) Uani 1 1 d .
F3 F 0.1701(6) 0.1102(14) 0.3385(9) 0.319(8) Uani 1 1 d .
F4 F 0.1165(5) 0.3176(7) 0.3474(5) 0.175(3) Uani 1 1 d .
F5 F 0.0616(7) 0.1228(8) 0.3842(6) 0.243(5) Uani 1 1 d .
F6 F 0.0183(4) 0.2299(13) 0.2731(7) 0.239(5) Uani 1 1 d .
P2 P 0.41988(9) 0.16379(18) 0.21366(11) 0.0484(4) Uani 1 1 d .
F7 F 0.3297(3) 0.1740(9) 0.2070(5) 0.178(3) Uani 1 1 d .
F8 F 0.4093(3) 0.0158(5) 0.1610(3) 0.0992(15) Uani 1 1 d .
F9 F 0.4168(5) 0.2433(6) 0.1259(4) 0.179(3) Uani 1 1 d .
F10 F 0.5085(3) 0.1511(7) 0.2211(5) 0.154(3) Uani 1 1 d .
F11 F 0.4278(3) 0.3113(6) 0.2663(4) 0.1188(19) Uani 1 1 d .
F12 F 0.4196(5) 0.0798(8) 0.3004(4) 0.168(3) Uani 1 1 d .

loop_
_atom_site_aniso_label
_atom_site_aniso_U_11
_atom_site_aniso_U_22
_atom_site_aniso_U_33
_atom_site_aniso_U_23
_atom_site_aniso_U_13
_atom_site_aniso_U_12
Ru1 0.0329(3) 0.0370(3) 0.0345(3) 0.0037(2) 0.00396(19) 0.0031(2)
Se1 0.0499(4) 0.0399(4) 0.0489(4) 0.0052(3) 0.0019(3) 0.0085(3)
N1 0.035(3) 0.047(3) 0.041(3) -0.001(3) 0.006(2) -0.001(2)
N2 0.035(3) 0.038(3) 0.043(3) 0.002(2) 0.005(2) -0.001(2)
C1 0.051(4) 0.072(5) 0.059(4) -0.003(4) 0.014(3) 0.018(4)
C2 0.053(5) 0.104(7) 0.081(6) -0.022(5) 0.018(4) 0.011(4)
C3 0.062(5) 0.111(7) 0.064(5) -0.030(5) 0.025(4) -0.017(5)
C4 0.057(4) 0.081(5) 0.043(4) -0.007(4) 0.009(3) -0.031(4)
C5 0.032(3) 0.062(4) 0.039(4) -0.009(3) 0.004(3) -0.015(3)
C6 0.059(4) 0.080(5) 0.049(4) 0.029(4) 0.010(3) -0.002(4)
C7 0.037(3) 0.062(4) 0.052(4) 0.000(3) 0.004(3) 0.004(3)
C8 0.028(3) 0.054(4) 0.040(3) 0.007(3) 0.006(3) 0.002(3)
C9 0.037(4) 0.076(5) 0.048(4) 0.004(4) 0.005(3) 0.001(3)
C10 0.061(5) 0.089(6) 0.046(4) -0.010(4) 0.008(4) -0.024(4)
C11 0.085(5) 0.053(4) 0.056(4) -0.018(4) 0.016(4) -0.010(4)
C12 0.065(4) 0.049(5) 0.054(4) 0.001(3) -0.001(3) 0.000(3)
C13 0.081(5) 0.050(4) 0.038(4) -0.007(3) 0.005(3) -0.008(4)
C14 0.054(4) 0.082(6) 0.036(4) 0.002(4) -0.010(3) -0.015(4)
C15 0.055(4) 0.075(5) 0.037(4) 0.009(3) -0.004(3) 0.019(4)
C16 0.071(5) 0.046(4) 0.041(4) 0.010(3) 0.006(3) 0.006(4)
C17 0.064(5) 0.071(5) 0.039(4) 0.019(4) 0.015(3) -0.006(4)
C18 0.059(4) 0.082(6) 0.041(4) 0.001(4) 0.016(3) 0.014(4)
P1 0.0488(11) 0.0436(11) 0.0918(16) -0.0069(10) 0.0162(10) 0.0042(8)
F1 0.370(12) 0.082(5) 0.225(8) -0.066(5) 0.152(8) -0.060(6)
F2 0.347(12) 0.139(6) 0.158(6) -0.023(5) 0.131(7) -0.091(7)
F3 0.169(8) 0.420(18) 0.339(15) -0.093(13) -0.086(9) 0.191(10)
F4 0.254(8) 0.103(5) 0.164(6) -0.058(4) 0.005(6) -0.076(5)
F5 0.416(15) 0.153(7) 0.206(8) 0.034(6) 0.221(10) 0.011(8)
F6 0.111(6) 0.305(12) 0.284(11) -0.049(10) -0.053(6) 0.091(7)
P2 0.0461(10) 0.0485(11) 0.0497(10) -0.0080(8) 0.0027(8) 0.0029(8)
F7 0.058(3) 0.231(8) 0.242(8) -0.114(6) 0.007(4) 0.004(4)
F8 0.165(5) 0.053(3) 0.078(3) -0.019(2) 0.006(3) 0.001(3)
F9 0.343(10) 0.089(4) 0.096(4) 0.047(4) -0.006(5) -0.022(5)
F10 0.050(3) 0.169(6) 0.243(8) -0.073(5) 0.017(4) 0.004(3)
F11 0.114(4) 0.086(4) 0.153(5) -0.063(4) 0.003(3) 0.003(3)
F12 0.275(9) 0.165(6) 0.065(4) 0.009(4) 0.025(4) -0.048(6)

loop_
_atom_type_symbol
_atom_type_description
_atom_type_scat_dispersion_real
_atom_type_scat_dispersion_imag
_atom_type_scat_source
C C 0.0033 0.0016 'International Tables Vol C Tables 4.2.6.8 and 6.1.1.4'
H H 0.0000 0.0000 'International Tables Vol C Tables 4.2.6.8 and 6.1.1.4'
F F 0.0171 0.0103 'International Tables Vol C Tables 4.2.6.8 and 6.1.1.4'
N N 0.0061 0.0033 'International Tables Vol C Tables 4.2.6.8 and 6.1.1.4'
P P 0.1023 0.0942 'International Tables Vol C Tables 4.2.6.8 and 6.1.1.4'
Ru Ru -1.2594 0.8363 'International Tables Vol C Tables 4.2.6.8 and 6.1.1.4'
Se Se -0.0929 2.2259 'International Tables Vol C Tables 4.2.6.8 and 6.1.1.4'

loop_
_geom_angle_atom_site_label_1
_geom_angle_atom_site_label_2
_geom_angle_atom_site_label_3
_geom_angle
N2 Ru1 N1 83.83(17)
N2 Ru1 C18 113.9(2)
N1 Ru1 C18 161.5(2)
N2 Ru1 C13 151.1(2)
N1 Ru1 C13 123.7(2)
C18 Ru1 C13 38.0(2)
N2 Ru1 C17 91.4(2)
N1 Ru1 C17 154.5(2)
C18 Ru1 C17 37.1(3)
C13 Ru1 C17 67.6(3)
N2 Ru1 C14 161.9(2)
N1 Ru1 C14 97.6(2)
C18 Ru1 C14 67.3(3)
C13 Ru1 C14 36.5(2)
C17 Ru1 C14 79.6(3)
N2 Ru1 C15 124.7(2)
N1 Ru1 C15 95.8(2)
C18 Ru1 C15 78.6(3)
C13 Ru1 C15 66.2(3)
C17 Ru1 C15 66.5(3)
C14 Ru1 C15 37.3(2)
N2 Ru1 C16 96.5(2)
N1 Ru1 C16 118.4(2)
C18 Ru1 C16 66.7(3)
C13 Ru1 C16 78.8(3)
C17 Ru1 C16 37.2(2)
C14 Ru1 C16 66.9(2)
C15 Ru1 C16 36.5(2)
N2 Ru1 Se1 83.80(13)
N1 Ru1 Se1 83.95(13)
C18 Ru1 Se1 92.58(19)
C13 Ru1 Se1 90.10(19)
C17 Ru1 Se1 120.50(19)
C14 Ru1 Se1 114.3(2)
C15 Ru1 Se1 151.4(2)
C16 Ru1 Se1 157.60(18)
C6 Se1 C7 100.3(3)
C6 Se1 Ru1 97.1(2)
C7 Se1 Ru1 92.81(19)
C1 N1 C5 118.2(5)
C1 N1 Ru1 119.7(4)
C5 N1 Ru1 122.1(4)
C12 N2 C8 117.8(5)
C12 N2 Ru1 120.8(4)
C8 N2 Ru1 121.4(4)
N1 C1 C2 122.5(7)
N1 C1 H1 118.8
C2 C1 H1 118.8
C3 C2 C1 119.9(8)
C3 C2 H2 120.0
C1 C2 H2 120.0
C2 C3 C4 118.3(7)
C2 C3 H3 120.9
C4 C3 H3 120.9
C3 C4 C5 119.6(7)
C3 C4 H4 120.2
C5 C4 H4 120.2
N1 C5 C4 121.5(6)
N1 C5 C6 121.2(5)
C4 C5 C6 117.3(6)
C5 C6 Se1 114.4(4)
C5 C6 H6A 108.7
Se1 C6 H6A 108.7
C5 C6 H6B 108.7
Se1 C6 H6B 108.7
H6A C6 H6B 107.6
C8 C7 Se1 113.5(4)
C8 C7 H7A 108.9
Se1 C7 H7A 108.9
C8 C7 H7B 108.9
Se1 C7 H7B 108.9
H7A C7 H7B 107.7
N2 C8 C9 120.7(6)
N2 C8 C7 118.0(5)
C9 C8 C7 121.3(5)
C10 C9 C8 120.8(6)
C10 C9 H9 119.6
C8 C9 H9 119.6
C9 C10 C11 118.1(6)
C9 C10 H10 121.0
C11 C10 H10 121.0
C12 C11 C10 119.0(7)
C12 C11 H11 120.5
C10 C11 H11 120.5
N2 C12 C11 123.6(6)
N2 C12 H12 118.2
C11 C12 H12 118.2
C14 C13 C18 120.6(7)
C14 C13 Ru1 72.4(4)
C18 C13 Ru1 71.0(4)
C14 C13 H13 119.2
C18 C13 H13 119.1
Ru1 C13 H13 119.0
C13 C14 C15 119.4(6)
C13 C14 Ru1 71.1(3)
C15 C14 Ru1 72.2(3)
C13 C14 H14 119.9
C15 C14 H14 120.0
Ru1 C14 H14 120.2
C16 C15 C14 120.6(6)
C16 C15 Ru1 71.7(3)
C14 C15 Ru1 70.5(3)
C16 C15 H15 118.9
C14 C15 H15 119.1
Ru1 C15 H15 119.0
C15 C16 C17 119.9(7)
C15 C16 Ru1 71.8(4)
C17 C16 Ru1 70.2(3)
C15 C16 H16 119.4
C17 C16 H16 119.5
Ru1 C16 H16 119.4
C18 C17 C16 119.8(6)
C18 C17 Ru1 71.2(4)
C16 C17 Ru1 72.6(4)
C18 C17 H17 119.8
C16 C17 H17 119.7
Ru1 C17 H17 119.9
C17 C18 C13 119.7(6)
C17 C18 Ru1 71.7(4)
C13 C18 Ru1 71.0(4)
C17 C18 H18 119.9
C13 C18 H18 119.6
Ru1 C18 H18 120.0
F3 P1 F6 178.0(8)
F3 P1 F5 90.7(7)
F6 P1 F5 87.4(6)
F3 P1 F4 91.9(6)
F6 P1 F4 88.6(5)
F5 P1 F4 90.6(5)
F3 P1 F1 85.3(6)
F6 P1 F1 94.3(6)
F5 P1 F1 93.2(4)
F4 P1 F1 175.3(5)
F3 P1 F2 92.5(7)
F6 P1 F2 89.4(6)
F5 P1 F2 176.6(7)
F4 P1 F2 90.6(4)
F1 P1 F2 85.7(4)
F10 P2 F9 91.7(5)
F10 P2 F12 90.4(4)
F9 P2 F12 177.4(4)
F10 P2 F7 178.9(5)
F9 P2 F7 89.2(5)
F12 P2 F7 88.7(5)
F10 P2 F11 90.2(3)
F9 P2 F11 91.9(3)
F12 P2 F11 89.8(3)
F7 P2 F11 90.3(3)
F10 P2 F8 91.4(3)
F9 P2 F8 88.3(3)
F12 P2 F8 90.0(3)
F7 P2 F8 88.1(3)
F11 P2 F8 178.4(3)

loop_
_geom_bond_atom_site_label_1
_geom_bond_atom_site_label_2
_geom_bond_distance
Ru1 N2 2.103(5)
Ru1 N1 2.121(5)
Ru1 C18 2.184(6)
Ru1 C13 2.184(6)
Ru1 C17 2.190(6)
Ru1 C14 2.200(6)
Ru1 C15 2.223(6)
Ru1 C16 2.221(6)
Ru1 Se1 2.4267(8)
Se1 C6 1.934(6)
Se1 C7 1.934(6)
N1 C1 1.339(7)
N1 C5 1.344(7)
N2 C12 1.338(8)
N2 C8 1.342(7)
C1 C2 1.376(9)
C1 H1 0.9300
C2 C3 1.357(11)
C2 H2 0.9300
C3 C4 1.387(10)
C3 H3 0.9300
C4 C5 1.384(8)
C4 H4 0.9300
C5 C6 1.477(8)
C6 H6A 0.9700
C6 H6B 0.9700
C7 C8 1.496(8)
C7 H7A 0.9700
C7 H7B 0.9700
C8 C9 1.378(8)
C9 C10 1.368(10)
C9 H9 0.9300
C10 C11 1.369(9)
C10 H10 0.9300
C11 C12 1.359(9)
C11 H11 0.9300
C12 H12 0.9300
C13 C14 1.374(9)
C13 C18 1.422(9)
C13 H13 0.9799
C14 C15 1.414(9)
C14 H14 0.9799
C15 C16 1.390(9)
C15 H15 0.9799
C16 C17 1.407(9)
C16 H16 0.9800
C17 C18 1.392(10)
C17 H17 0.9799
C18 H18 0.9798
P1 F3 1.436(7)
P1 F6 1.456(6)
P1 F5 1.476(7)
P1 F4 1.519(6)
P1 F1 1.518(6)
P1 F2 1.535(6)
P2 F10 1.516(5)
P2 F9 1.526(5)
P2 F12 1.538(6)
P2 F7 1.542(5)
P2 F11 1.572(5)
P2 F8 1.578(4)

loop_
_geom_torsion_atom_site_label_1
_geom_torsion_atom_site_label_2
_geom_torsion_atom_site_label_3
_geom_torsion_atom_site_label_4
_geom_torsion
N2 Ru1 Se1 C6 77.8(2)
N1 Ru1 Se1 C6 -6.6(2)
C18 Ru1 Se1 C6 -168.4(3)
C13 Ru1 Se1 C6 -130.5(3)
C17 Ru1 Se1 C6 165.7(3)
C14 Ru1 Se1 C6 -102.2(3)
C15 Ru1 Se1 C6 -97.6(4)
C16 Ru1 Se1 C6 170.0(5)
N2 Ru1 Se1 C7 -22.9(2)
N1 Ru1 Se1 C7 -107.4(2)
C18 Ru1 Se1 C7 90.8(3)
C13 Ru1 Se1 C7 128.8(3)
C17 Ru1 Se1 C7 65.0(3)
C14 Ru1 Se1 C7 157.0(3)
C15 Ru1 Se1 C7 161.6(4)
C16 Ru1 Se1 C7 69.2(5)
N2 Ru1 N1 C1 99.4(5)
C18 Ru1 N1 C1 -96.2(8)
C13 Ru1 N1 C1 -90.1(5)
C17 Ru1 N1 C1 19.3(8)
C14 Ru1 N1 C1 -62.4(5)
C15 Ru1 N1 C1 -24.9(5)
C16 Ru1 N1 C1 5.3(5)
Se1 Ru1 N1 C1 -176.2(5)
N2 Ru1 N1 C5 -81.9(4)
C18 Ru1 N1 C5 82.5(8)
C13 Ru1 N1 C5 88.6(5)
C17 Ru1 N1 C5 -162.0(5)
C14 Ru1 N1 C5 116.3(5)
C15 Ru1 N1 C5 153.8(4)
C16 Ru1 N1 C5 -176.0(4)
Se1 Ru1 N1 C5 2.5(4)
N1 Ru1 N2 C12 -78.6(5)
C18 Ru1 N2 C12 106.7(5)
C13 Ru1 N2 C12 118.0(6)
C17 Ru1 N2 C12 76.3(5)
C14 Ru1 N2 C12 16.9(10)
C15 Ru1 N2 C12 14.2(5)
C16 Ru1 N2 C12 39.4(5)
Se1 Ru1 N2 C12 -163.2(5)
N1 Ru1 N2 C8 101.4(4)
C18 Ru1 N2 C8 -73.3(5)
C13 Ru1 N2 C8 -62.0(6)
C17 Ru1 N2 C8 -103.7(4)
C14 Ru1 N2 C8 -163.2(7)
C15 Ru1 N2 C8 -165.8(4)
C16 Ru1 N2 C8 -140.7(4)
Se1 Ru1 N2 C8 16.8(4)
C5 N1 C1 C2 -2.2(10)
Ru1 N1 C1 C2 176.6(5)
N1 C1 C2 C3 0.0(11)
C1 C2 C3 C4 0.7(11)
C2 C3 C4 C5 0.8(10)
C1 N1 C5 C4 3.7(8)
Ru1 N1 C5 C4 -175.1(4)
C1 N1 C5 C6 -176.1(6)
Ru1 N1 C5 C6 5.1(8)
C3 C4 C5 N1 -3.0(9)
C3 C4 C5 C6 176.8(6)
N1 C5 C6 Se1 -11.8(8)
C4 C5 C6 Se1 168.4(4)
C7 Se1 C6 C5 105.3(5)
Ru1 Se1 C6 C5 11.2(5)
C6 Se1 C7 C8 -65.3(5)
Ru1 Se1 C7 C8 32.4(4)
C12 N2 C8 C9 -0.1(8)
Ru1 N2 C8 C9 179.9(4)
C12 N2 C8 C7 -177.8(5)
Ru1 N2 C8 C7 2.2(7)
Se1 C7 C8 N2 -27.0(7)
Se1 C7 C8 C9 155.4(5)
N2 C8 C9 C10 -1.3(9)
C7 C8 C9 C10 176.2(6)
C8 C9 C10 C11 1.8(10)
C9 C10 C11 C12 -0.8(10)
C8 N2 C12 C11 1.2(9)
Ru1 N2 C12 C11 -178.9(5)
C10 C11 C12 N2 -0.7(11)
N2 Ru1 C13 C14 -149.2(4)
N1 Ru1 C13 C14 50.7(5)
C18 Ru1 C13 C14 -132.4(6)
C17 Ru1 C13 C14 -103.3(5)
C15 Ru1 C13 C14 -30.0(4)
C16 Ru1 C13 C14 -66.1(4)
Se1 Ru1 C13 C14 133.5(4)
N2 Ru1 C13 C18 -16.8(7)
N1 Ru1 C13 C18 -176.9(4)
C17 Ru1 C13 C18 29.2(4)
C14 Ru1 C13 C18 132.4(6)
C15 Ru1 C13 C18 102.4(4)
C16 Ru1 C13 C18 66.4(4)
Se1 Ru1 C13 C18 -94.1(4)
C18 C13 C14 C15 1.5(9)
Ru1 C13 C14 C15 55.7(5)
C18 C13 C14 Ru1 -54.2(5)
N2 Ru1 C14 C13 127.2(7)
N1 Ru1 C14 C13 -139.5(4)
C18 Ru1 C14 C13 29.5(4)
C17 Ru1 C14 C13 66.2(4)
C15 Ru1 C14 C13 130.9(6)
C16 Ru1 C14 C13 102.8(5)
Se1 Ru1 C14 C13 -52.7(4)
N2 Ru1 C14 C15 -3.6(10)
N1 Ru1 C14 C15 89.7(4)
C18 Ru1 C14 C15 -101.4(4)
C13 Ru1 C14 C15 -130.9(6)
C17 Ru1 C14 C15 -64.7(4)
C16 Ru1 C14 C15 -28.1(4)
Se1 Ru1 C14 C15 176.4(3)
C13 C14 C15 C16 -1.8(9)
Ru1 C14 C15 C16 53.4(5)
C13 C14 C15 Ru1 -55.2(5)
N2 Ru1 C15 C16 45.3(5)
N1 Ru1 C15 C16 131.8(4)
C18 Ru1 C15 C16 -66.0(4)
C13 Ru1 C15 C16 -103.8(5)
C17 Ru1 C15 C16 -29.1(4)
C14 Ru1 C15 C16 -133.3(6)
Se1 Ru1 C15 C16 -140.2(4)
N2 Ru1 C15 C14 178.6(4)
N1 Ru1 C15 C14 -94.9(4)
C18 Ru1 C15 C14 67.3(4)
C13 Ru1 C15 C14 29.5(4)
C17 Ru1 C15 C14 104.2(5)
C16 Ru1 C15 C14 133.3(6)
Se1 Ru1 C15 C14 -6.9(6)
C14 C15 C16 C17 0.3(9)
Ru1 C15 C16 C17 53.1(5)
C14 C15 C16 Ru1 -52.9(5)
N2 Ru1 C16 C15 -143.9(4)
N1 Ru1 C16 C15 -57.4(4)
C18 Ru1 C16 C15 102.8(5)
C13 Ru1 C16 C15 64.9(4)
C17 Ru1 C16 C15 132.5(6)
C14 Ru1 C16 C15 28.7(4)
Se1 Ru1 C16 C15 126.5(5)
N2 Ru1 C16 C17 83.6(4)
N1 Ru1 C16 C17 170.1(4)
C18 Ru1 C16 C17 -29.7(4)
C13 Ru1 C16 C17 -67.6(4)
C14 Ru1 C16 C17 -103.8(5)
C15 Ru1 C16 C17 -132.5(6)
Se1 Ru1 C16 C17 -6.0(7)
C15 C16 C17 C18 1.4(9)
Ru1 C16 C17 C18 55.3(5)
C15 C16 C17 Ru1 -53.9(5)
N2 Ru1 C17 C18 129.8(4)
N1 Ru1 C17 C18 -151.7(5)
C13 Ru1 C17 C18 -29.8(4)
C14 Ru1 C17 C18 -65.9(4)
C15 Ru1 C17 C18 -102.6(5)
C16 Ru1 C17 C18 -131.1(6)
Se1 Ru1 C17 C18 46.2(4)
N2 Ru1 C17 C16 -99.1(4)
N1 Ru1 C17 C16 -20.6(7)
C18 Ru1 C17 C16 131.1(6)
C13 Ru1 C17 C16 101.3(4)
C14 Ru1 C17 C16 65.2(4)
C15 Ru1 C17 C16 28.5(4)
Se1 Ru1 C17 C16 177.3(3)
C16 C17 C18 C13 -1.6(9)
Ru1 C17 C18 C13 54.4(5)
C16 C17 C18 Ru1 -56.0(5)
C14 C13 C18 C17 0.1(9)
Ru1 C13 C18 C17 -54.7(5)
C14 C13 C18 Ru1 54.8(5)
N2 Ru1 C18 C17 -57.1(4)
N1 Ru1 C18 C17 140.0(7)
C13 Ru1 C18 C17 131.7(6)
C14 Ru1 C18 C17 103.2(4)
C15 Ru1 C18 C17 66.0(4)
C16 Ru1 C18 C17 29.7(4)
Se1 Ru1 C18 C17 -141.5(4)
N2 Ru1 C18 C13 171.2(4)
N1 Ru1 C18 C13 8.3(9)
C17 Ru1 C18 C13 -131.7(6)
C14 Ru1 C18 C13 -28.4(4)
C15 Ru1 C18 C13 -65.7(4)
C16 Ru1 C18 C13 -101.9(4)
Se1 Ru1 C18 C13 86.9(4)
